data_4109273
loop_
_publ_author_name
'Guzm\'an Gil-Ram\'irez'
'Jordi Benet-Buchholz'
'Eduardo C. Escudero-Ad\'an'
'Pablo Ballester'

_publ_contact_author
;
    Dr. Benet-Buchholz, Jordi
    The Institute of Chemical Research of Catalonia (ICIQ)    
    X-ray Diffraction Unit
    Avgda. Pa\=isos Catalans 16
    E-43007 Tarragona, Spain
;
_publ_contact_author_email jbenet@iciq.es
_publ_contact_author_fax '+34 977 920 224'
_publ_contact_author_phone '+34 977 920 204'
_publ_section_title
;
 Solid-State Self-Assembly of a Calix[4]pyrrole-Resorcinarene Hybrid into
 a Hexameric Cage
;
_journal_name_full 'Journal of the American Chemical Society'
_journal_page_first 3820
_journal_page_last 3821
_journal_paper_doi 10.1021/ja070037k
_journal_volume 129
_journal_year 2007
_chemical_formula_sum 'C60 H62 N10 O8'
_chemical_formula_weight 1051.20
_chemical_name_systematic
;

 ?

;
_space_group_IT_number 2
_symmetry_cell_setting triclinic
_symmetry_space_group_name_Hall '-P 1'
_symmetry_space_group_name_H-M 'P -1'
_atom_sites_solution_hydrogens geom
_atom_sites_solution_primary direct
_atom_sites_solution_secondary difmap
_audit_creation_method SHELXL-97
_cell_angle_alpha 90.295(6)
_cell_angle_beta 105.525(6)
_cell_angle_gamma 101.093(6)
_cell_formula_units_Z 2
_cell_length_a 11.199(3)
_cell_length_b 13.974(3)
_cell_length_c 18.510(4)
_cell_measurement_reflns_used 4391
_cell_measurement_temperature 100(2)
_cell_measurement_theta_max 29.17
_cell_measurement_theta_min 2.64
_cell_volume 2734.0(11)
_computing_cell_refinement 'Bruker-Nonius Apex v1.0-22 2002'
_computing_data_collection 'Bruker-Nonius Apex v1.0-22 2002'
_computing_data_reduction 'SAINT+ Version 7.06A Bruker-Nonius, 2004'
_computing_molecular_graphics 'Shelxtl Version 6.12 (Sheldrick, 2001)'
_computing_publication_material 'Shelxtl Version 6.12 (Sheldrick, 2001)'
_computing_structure_refinement 'Shelxtl Version 6.12 (Sheldrick, 2001)'
_computing_structure_solution 'Shelxtl Version 6.12 (Sheldrick, 2001)'
_diffrn_ambient_temperature 100(2)
_diffrn_detector_area_resol_mean 512
_diffrn_detector_type '4K CCD area detector APEX II'
_diffrn_measured_fraction_theta_full 0.815
_diffrn_measured_fraction_theta_max 0.815
_diffrn_measurement_device_type 'Kappa 4-axis goniometer bruker-nonius'
_diffrn_measurement_method
;
 Fullsphere data collection, phi and omega scans
;
_diffrn_measurement_specimen_support 'magnetic support whith 10 micron nylon fiber cryoloop'
_diffrn_radiation_monochromator 'Multilayer Montel 200 mirrors'
_diffrn_radiation_type MoK\a
_diffrn_radiation_wavelength 0.71073
_diffrn_reflns_av_R_equivalents 0.0770
_diffrn_reflns_av_sigmaI/netI 0.1154
_diffrn_reflns_limit_h_max 9
_diffrn_reflns_limit_h_min -16
_diffrn_reflns_limit_k_max 18
_diffrn_reflns_limit_k_min -20
_diffrn_reflns_limit_l_max 26
_diffrn_reflns_limit_l_min -25
_diffrn_reflns_number 32436
_diffrn_reflns_theta_full 30.72
_diffrn_reflns_theta_max 30.72
_diffrn_reflns_theta_min 2.64
_diffrn_source 'rotating anode X-ray tube'
_diffrn_source_current 90
_diffrn_source_power 50
_diffrn_source_size '3 mm x 0.3 mm fine focus'
_diffrn_source_type 'Bruker-Nonius FR 591'
_exptl_absorpt_coefficient_mu 0.087
_exptl_absorpt_correction_T_max 1.000000
_exptl_absorpt_correction_T_min 0.919414
_exptl_absorpt_correction_type empirical
_exptl_absorpt_process_details
; 
 SADABS Version 2.1 2003 Bruker-Nonius
 Blessing, Acta Cryst. (1995) A51 33-38
;
_exptl_crystal_colour colorless
_exptl_crystal_density_diffrn 1.277
_exptl_crystal_description Plate
_exptl_crystal_F_000 1112
_exptl_crystal_size_max 0.10
_exptl_crystal_size_mid 0.05
_exptl_crystal_size_min 0.01
_refine_diff_density_max 0.608
_refine_diff_density_min -0.462
_refine_diff_density_rms 0.089
_refine_ls_extinction_method none
_refine_ls_goodness_of_fit_ref 1.045
_refine_ls_hydrogen_treatment noref
_refine_ls_matrix_type full
_refine_ls_number_parameters 854
_refine_ls_number_reflns 13857
_refine_ls_number_restraints 74
_refine_ls_restrained_S_all 1.046
_refine_ls_R_factor_all 0.1595
_refine_ls_R_factor_gt 0.0870
_refine_ls_shift/su_max 0.000
_refine_ls_shift/su_mean 0.000
_refine_ls_structure_factor_coef Fsqd
_refine_ls_weighting_details 'calc w=1/[\s^2^(Fo^2^)+(0.1468P)^2^+0.9426P] where P=(Fo^2^+2Fc^2^)/3'
_refine_ls_weighting_scheme calc
_refine_ls_wR_factor_gt 0.2321
_refine_ls_wR_factor_ref 0.2770
_reflns_number_gt 7619
_reflns_number_total 13857
_reflns_threshold_expression >2sigma(I)
_cod_data_source_file ja070037ksi20070103_112425_1.cif
_cod_data_source_block gg-dha13_0m
_cod_original_cell_volume 2733.9(11)
_cod_database_code 4109273

loop_
_symmetry_equiv_pos_as_xyz
'x, y, z'
'-x, -y, -z'

loop_
_atom_site_label
_atom_site_type_symbol
_atom_site_fract_x
_atom_site_fract_y
_atom_site_fract_z
_atom_site_U_iso_or_equiv
_atom_site_adp_type
_atom_site_occupancy
_atom_site_symmetry_multiplicity
_atom_site_calc_flag
_atom_site_refinement_flags
_atom_site_disorder_assembly
_atom_site_disorder_group
N1 N 0.0652(3) 0.60134(17) 0.31035(13) 0.0185(6) Uani 1 1 d . . .
H1N H 0.0445 0.6371 0.2717 0.022 Uiso 1 1 calc R . .
C1 C -0.0168(3) 0.55837(19) 0.35046(15) 0.0173(6) Uani 1 1 d . . .
O1 O 0.0479(3) 0.39291(18) 0.08242(15) 0.0436(8) Uani 1 1 d . . .
H1O H 0.0167 0.3645 0.1150 0.065 Uiso 1 1 calc R . .
N2 N 0.2861(3) 0.79564(18) 0.30615(14) 0.0209(6) Uani 1 1 d . . .
H2N H 0.2074 0.7888 0.2785 0.025 Uiso 1 1 calc R . .
C2 C 0.0532(3) 0.5123(2) 0.40697(16) 0.0215(7) Uani 1 1 d . . .
H2 H 0.0230 0.4769 0.4443 0.026 Uiso 1 1 calc R . .
O2 O 0.2797(2) 0.69621(16) 0.04095(12) 0.0272(6) Uani 1 1 d . . .
H2A H 0.2882 0.7542 0.0570 0.041 Uiso 1 1 calc R . .
N3 N 0.0958(3) 0.94355(17) 0.31907(13) 0.0202(6) Uani 1 1 d . . .
H3N H 0.0733 0.9022 0.2795 0.024 Uiso 1 1 calc R . .
C3 C 0.1783(3) 0.5267(2) 0.40004(16) 0.0225(7) Uani 1 1 d . . .
H3 H 0.2466 0.5030 0.4321 0.027 Uiso 1 1 calc R . .
O3 O 0.2899(3) 0.89478(18) 0.05507(13) 0.0367(7) Uani 1 1 d . . .
H3A H 0.2514 0.9058 0.0113 0.055 Uiso 1 1 calc R . .
N4 N -0.1292(3) 0.74890(17) 0.32208(12) 0.0177(6) Uani 1 1 d . . .
H4N H -0.0934 0.7524 0.2850 0.021 Uiso 1 1 calc R . .
C4 C 0.1833(3) 0.5808(2) 0.33890(16) 0.0197(7) Uani 1 1 d . . .
O4 O 0.1120(3) 1.16021(19) 0.11228(16) 0.0435(8) Uani 1 1 d . . .
H4 H 0.1220 1.2004 0.1484 0.065 Uiso 1 1 calc R . .
C5 C 0.2899(3) 0.6142(2) 0.30317(16) 0.0204(7) Uani 1 1 d . . .
O5 O -0.1507(3) 1.0824(2) 0.08799(16) 0.0532(10) Uani 1 1 d . . .
H5 H -0.1638 1.0603 0.0437 0.080 Uiso 1 1 calc R . .
C6 C 0.2401(3) 0.5949(2) 0.21724(16) 0.0202(7) Uani 1 1 d . . .
O6 O -0.4570(2) 0.80011(17) 0.10207(12) 0.0285(6) Uani 1 1 d . . .
H6 H -0.4691 0.7973 0.0553 0.043 Uiso 1 1 calc R . .
C7 C 0.2829(3) 0.6581(2) 0.16788(16) 0.0202(7) Uani 1 1 d . . .
H7 H 0.3398 0.7182 0.1865 0.024 Uiso 1 1 calc R . .
O7 O -0.4380(3) 0.60377(19) 0.07595(14) 0.0394(8) Uani 1 1 d . . .
H7A H -0.4339 0.6593 0.0951 0.059 Uiso 1 1 calc R . .
C8 C 0.2423(3) 0.6336(2) 0.09117(16) 0.0212(7) Uani 1 1 d . . .
O8 O -0.2013(3) 0.35156(17) 0.11068(13) 0.0299(6) Uani 1 1 d . . .
H8 H -0.2291 0.3458 0.0637 0.045 Uiso 1 1 calc R . .
C9 C 0.1623(4) 0.5449(2) 0.06250(18) 0.0266(8) Uani 1 1 d . . .
H9 H 0.1354 0.5284 0.0100 0.032 Uiso 1 1 calc R . .
C10 C 0.1228(4) 0.4811(2) 0.11258(19) 0.0303(9) Uani 1 1 d . . .
C11 C 0.1593(4) 0.5056(2) 0.18886(18) 0.0287(8) Uani 1 1 d . . .
H11 H 0.1295 0.4616 0.2221 0.034 Uiso 1 1 calc R . .
C12 C 0.3916(4) 0.5529(2) 0.3302(2) 0.0279(8) Uani 1 1 d . . .
H12A H 0.4253 0.5623 0.3849 0.042 Uiso 1 1 calc R . .
H12B H 0.4602 0.5735 0.3066 0.042 Uiso 1 1 calc R . .
H12C H 0.3542 0.4837 0.3163 0.042 Uiso 1 1 calc R . .
C13 C 0.3490(3) 0.7201(2) 0.32639(16) 0.0222(7) Uani 1 1 d . . .
C14 C 0.4679(3) 0.7608(2) 0.37041(18) 0.0274(8) Uani 1 1 d . . .
H14 H 0.5326 0.7265 0.3929 0.033 Uiso 1 1 calc R . .
C15 C 0.4768(3) 0.8635(2) 0.37634(18) 0.0287(8) Uani 1 1 d . . .
H15 H 0.5483 0.9100 0.4039 0.034 Uiso 1 1 calc R . .
C16 C 0.3650(3) 0.8836(2) 0.33565(16) 0.0212(7) Uani 1 1 d . . .
C17 C 0.3257(3) 0.9814(2) 0.31990(17) 0.0234(7) Uani 1 1 d . . .
C18 C 0.2843(3) 0.9969(2) 0.23496(18) 0.0248(8) Uani 1 1 d . . .
C19 C 0.2213(4) 1.0724(2) 0.2124(2) 0.0298(8) Uani 1 1 d . . .
H19 H 0.2069 1.1138 0.2487 0.036 Uiso 1 1 calc R . .
C20 C 0.1794(4) 1.0871(2) 0.1369(2) 0.0318(9) Uani 1 1 d . . .
C21 C 0.1990(4) 1.0285(3) 0.08287(19) 0.0327(9) Uani 1 1 d . . .
H21 H 0.1677 1.0382 0.0310 0.039 Uiso 1 1 calc R . .
C22 C 0.2654(4) 0.9550(2) 0.10601(18) 0.0259(8) Uani 1 1 d . . .
C23 C 0.3103(3) 0.9399(2) 0.18194(17) 0.0238(7) Uani 1 1 d . . .
H23 H 0.3583 0.8908 0.1973 0.029 Uiso 1 1 calc R . .
C24 C 0.4408(4) 1.0630(2) 0.3567(2) 0.0303(8) Uani 1 1 d . . .
H24A H 0.4656 1.0570 0.4112 0.045 Uiso 1 1 calc R . .
H24B H 0.4184 1.1269 0.3459 0.045 Uiso 1 1 calc R . .
H24C H 0.5115 1.0570 0.3364 0.045 Uiso 1 1 calc R . .
C25 C 0.2178(3) 0.9906(2) 0.35289(16) 0.0215(7) Uani 1 1 d . . .
C26 C 0.2142(3) 1.0459(2) 0.41337(17) 0.0239(7) Uani 1 1 d . . .
H26 H 0.2848 1.0860 0.4479 0.029 Uiso 1 1 calc R . .
C27 C 0.0865(3) 1.0326(2) 0.41529(17) 0.0255(8) Uani 1 1 d . . .
H27 H 0.0563 1.0617 0.4515 0.031 Uiso 1 1 calc R . .
C28 C 0.0138(3) 0.9696(2) 0.35505(15) 0.0191(7) Uani 1 1 d . . .
C29 C -0.1272(3) 0.9303(2) 0.33145(15) 0.0194(7) Uani 1 1 d . . .
C30 C -0.1846(3) 0.9317(2) 0.24566(15) 0.0200(7) Uani 1 1 d . . .
C31 C -0.2949(3) 0.8653(2) 0.21033(16) 0.0213(7) Uani 1 1 d . . .
H31 H -0.3312 0.8167 0.2382 0.026 Uiso 1 1 calc R . .
C32 C -0.3517(3) 0.8702(2) 0.13451(17) 0.0224(7) Uani 1 1 d . . .
C33 C -0.3041(3) 0.9429(2) 0.09324(17) 0.0272(8) Uani 1 1 d . . .
H33 H -0.3445 0.9466 0.0415 0.033 Uiso 1 1 calc R . .
C34 C -0.1963(4) 1.0098(2) 0.12954(18) 0.0339(10) Uani 1 1 d . . .
C35 C -0.1338(4) 1.0046(2) 0.20472(17) 0.0275(8) Uani 1 1 d . . .
H35 H -0.0579 1.0499 0.2279 0.033 Uiso 1 1 calc R . .
C36 C -0.1934(3) 0.9955(2) 0.36764(17) 0.0245(7) Uani 1 1 d . . .
H36A H -0.1638 0.9947 0.4224 0.037 Uiso 1 1 calc R . .
H36B H -0.2851 0.9710 0.3510 0.037 Uiso 1 1 calc R . .
H36C H -0.1736 1.0626 0.3526 0.037 Uiso 1 1 calc R . .
C37 C -0.1543(3) 0.8274(2) 0.35690(15) 0.0169(6) Uani 1 1 d . . .
C38 C -0.2050(3) 0.7924(2) 0.41309(16) 0.0206(7) Uani 1 1 d . . .
H38 H -0.2295 0.8302 0.4474 0.025 Uiso 1 1 calc R . .
C39 C -0.2148(3) 0.6903(2) 0.41143(16) 0.0214(7) Uani 1 1 d . . .
H39 H -0.2475 0.6472 0.4442 0.026 Uiso 1 1 calc R . .
C40 C -0.1689(3) 0.6641(2) 0.35444(15) 0.0164(6) Uani 1 1 d . . .
C41 C -0.1542(3) 0.5644(2) 0.32858(15) 0.0186(7) Uani 1 1 d . . .
C42 C -0.2121(3) 0.5405(2) 0.24344(15) 0.0207(7) Uani 1 1 d . . .
C43 C -0.1802(3) 0.4609(2) 0.21255(16) 0.0218(7) Uani 1 1 d . . .
H43 H -0.1207 0.4274 0.2430 0.026 Uiso 1 1 calc R . .
C44 C -0.2352(3) 0.4304(2) 0.13741(16) 0.0241(8) Uani 1 1 d . . .
C45 C -0.3220(4) 0.4789(2) 0.09202(16) 0.0258(8) Uani 1 1 d . . .
H45 H -0.3592 0.4583 0.0406 0.031 Uiso 1 1 calc R . .
C46 C -0.3534(4) 0.5581(2) 0.12305(17) 0.0283(8) Uani 1 1 d . . .
C47 C -0.2995(3) 0.5888(2) 0.19904(16) 0.0231(7) Uani 1 1 d . . .
H47 H -0.3227 0.6424 0.2199 0.028 Uiso 1 1 calc R . .
C48 C -0.2271(3) 0.4868(2) 0.36897(16) 0.0221(7) Uani 1 1 d . . .
H48A H -0.2178 0.4216 0.3546 0.033 Uiso 1 1 calc R . .
H48B H -0.3169 0.4903 0.3544 0.033 Uiso 1 1 calc R . .
H48C H -0.1928 0.4994 0.4235 0.033 Uiso 1 1 calc R . .
N1A N 0.4622(3) 0.8231(2) 0.94522(17) 0.0395(9) Uani 1 1 d . . .
C1A C 0.4271(4) 0.8339(3) 0.8833(2) 0.0357(10) Uani 1 1 d . . .
C2A C 0.3833(7) 0.8476(4) 0.8031(2) 0.0687(18) Uani 1 1 d . . .
H2AA H 0.4550 0.8558 0.7813 0.103 Uiso 1 1 calc R . .
H2AB H 0.3457 0.9058 0.7957 0.103 Uiso 1 1 calc R . .
H2AC H 0.3197 0.7902 0.7784 0.103 Uiso 1 1 calc R . .
C1B C 0.5246(9) 0.6392(10) 0.5356(6) 0.039(3) Uani 0.518(13) 1 d P A 1
N1B N 0.5948(10) 0.5966(8) 0.5208(5) 0.067(4) Uani 0.518(13) 1 d P A 1
C1B' C 0.5804(18) 0.6767(7) 0.5647(7) 0.047(3) Uani 0.482(13) 1 d P A 2
N1B' N 0.6837(14) 0.6888(10) 0.5688(7) 0.088(5) Uani 0.482(13) 1 d P A 2
C2B C 0.4351(6) 0.6822(4) 0.5533(3) 0.0700(19) Uani 1 1 d . . .
H2BA H 0.3508 0.6425 0.5305 0.105 Uiso 0.518(13) 1 calc PR A 1
H2BB H 0.4400 0.7477 0.5342 0.105 Uiso 0.518(13) 1 calc PR A 1
H2BC H 0.4505 0.6872 0.6080 0.105 Uiso 0.518(13) 1 calc PR A 1
H2BD H 0.3885 0.6190 0.5632 0.105 Uiso 0.482(13) 1 d PR A 2
H2BE H 0.3983 0.6979 0.5016 0.105 Uiso 0.482(13) 1 d PR A 2
H2BF H 0.4294 0.7330 0.5882 0.105 Uiso 0.482(13) 1 d PR A 2
C1C C 0.5772(13) 0.6574(8) 0.8099(7) 0.045(3) Uani 0.65(3) 1 d PU B 1
N1C N 0.5395(19) 0.6847(8) 0.7500(5) 0.073(5) Uani 0.65(3) 1 d P B 1
C2C C 0.6262(15) 0.6242(10) 0.8835(9) 0.049(3) Uani 0.65(3) 1 d P B 1
H2CA H 0.7177 0.6493 0.9010 0.073 Uiso 0.65(3) 1 calc PR B 1
H2CB H 0.6092 0.5526 0.8811 0.073 Uiso 0.65(3) 1 calc PR B 1
H2CC H 0.5850 0.6481 0.9185 0.073 Uiso 0.65(3) 1 calc PR B 1
N1C' N 0.619(3) 0.6956(11) 0.7328(12) 0.073(8) Uani 0.35(3) 1 d P B 2
C1C' C 0.612(2) 0.6664(15) 0.7878(14) 0.046(5) Uani 0.35(3) 1 d PU B 2
C2C' C 0.607(4) 0.636(3) 0.861(2) 0.074(10) Uani 0.35(3) 1 d P B 2
H2CE H 0.6765 0.6768 0.8994 0.111 Uiso 0.35(3) 1 calc PR B 2
H2CF H 0.6154 0.5675 0.8651 0.111 Uiso 0.35(3) 1 calc PR B 2
H2CG H 0.5261 0.6428 0.8694 0.111 Uiso 0.35(3) 1 calc PR B 2
N1E N 0.0818(8) 0.2629(5) 0.2359(4) 0.036(2) Uani 0.517(13) 1 d PU C 1
C1E C 0.0564(17) 0.2708(13) 0.2805(10) 0.039(3) Uani 0.517(13) 1 d PU C 1
C2E C 0.0243(17) 0.2709(9) 0.3595(8) 0.075(4) Uani 0.517(13) 1 d PU C 1
H2EA H 0.0851 0.2413 0.3962 0.113 Uiso 0.517(13) 1 calc PR C 1
H2EB H -0.0615 0.2332 0.3537 0.113 Uiso 0.517(13) 1 calc PR C 1
H2EC H 0.0295 0.3383 0.3770 0.113 Uiso 0.517(13) 1 calc PR C 1
C2E' C 0.0004(19) 0.2713(14) 0.2154(7) 0.106(6) Uani 0.483(13) 1 d PDU C 2
H2ED H -0.0109 0.2076 0.1894 0.160 Uiso 0.483(13) 1 calc PR C 2
H2EE H 0.0532 0.3210 0.1940 0.160 Uiso 0.483(13) 1 calc PR C 2
H2EF H -0.0824 0.2886 0.2093 0.160 Uiso 0.483(13) 1 calc PR C 2
C1E' C 0.067(2) 0.2662(14) 0.3020(7) 0.049(5) Uani 0.483(13) 1 d PDU C 2
N1E' N 0.1101(15) 0.2771(8) 0.3650(7) 0.084(4) Uani 0.483(13) 1 d PDU C 2
N1F N 0.170(2) 0.7538(8) 0.6070(6) 0.057(4) Uani 0.53(3) 1 d P D 1
C1F C 0.158(2) 0.7676(15) 0.5452(12) 0.048(4) Uani 0.53(3) 1 d P D 1
C2F C 0.1545(19) 0.7842(13) 0.4633(6) 0.036(6) Uani 0.53(3) 1 d P D 1
H2FA H 0.2402 0.8114 0.4600 0.053 Uiso 0.53(3) 1 calc PR D 1
H2FB H 0.0990 0.8299 0.4439 0.053 Uiso 0.53(3) 1 calc PR D 1
H2FC H 0.1223 0.7218 0.4336 0.053 Uiso 0.53(3) 1 calc PR D 1
N1F' N 0.2483(18) 0.7796(9) 0.6072(4) 0.044(4) Uani 0.47(3) 1 d P D 2
C1F' C 0.2043(16) 0.7791(12) 0.5440(9) 0.025(3) Uani 0.47(3) 1 d P D 2
C2F' C 0.145(2) 0.7818(15) 0.4672(12) 0.041(7) Uani 0.47(3) 1 d P D 2
H2FD H 0.1641 0.7293 0.4393 0.062 Uiso 0.47(3) 1 calc PR D 2
H2FE H 0.1775 0.8450 0.4495 0.062 Uiso 0.47(3) 1 calc PR D 2
H2FF H 0.0538 0.7730 0.4591 0.062 Uiso 0.47(3) 1 calc PR D 2
N1D N 0.0117(5) 0.7731(5) 0.1926(3) 0.0277(11) Uani 0.89(2) 1 d P E 1
C1D C -0.0407(7) 0.7511(5) 0.1303(4) 0.0276(13) Uani 0.89(2) 1 d PU E 1
C2D C -0.1109(9) 0.7245(5) 0.0520(3) 0.071(3) Uani 0.89(2) 1 d P E 1
H2DA H -0.0722 0.6777 0.0312 0.107 Uiso 0.89(2) 1 calc PR E 1
H2DB H -0.1087 0.7831 0.0232 0.107 Uiso 0.89(2) 1 calc PR E 1
H2DC H -0.1989 0.6948 0.0491 0.107 Uiso 0.89(2) 1 calc PR E 1
N1D' N -0.005(4) 0.750(3) 0.182(2) 0.009(7) Uani 0.11(2) 1 d PU E 2
C1D' C -0.018(5) 0.777(4) 0.136(3) 0.022(11) Uani 0.11(2) 1 d PU E 2
C2D' C -0.053(6) 0.766(4) 0.042(2) 0.054(15) Uani 0.11(2) 1 d PU E 2
H2DD H -0.0158 0.8273 0.0234 0.081 Uiso 0.11(2) 1 calc PR E 2
H2DE H -0.1446 0.7521 0.0206 0.081 Uiso 0.11(2) 1 calc PR E 2
H2DF H -0.0173 0.7127 0.0271 0.081 Uiso 0.11(2) 1 calc PR E 2

loop_
_atom_site_aniso_label
_atom_site_aniso_U_11
_atom_site_aniso_U_22
_atom_site_aniso_U_33
_atom_site_aniso_U_23
_atom_site_aniso_U_13
_atom_site_aniso_U_12
N1 0.0152(14) 0.0191(11) 0.0240(11) 0.0031(8) 0.0072(10) 0.0073(11)
C1 0.0162(16) 0.0147(12) 0.0228(12) -0.0014(9) 0.0076(11) 0.0045(12)
O1 0.058(2) 0.0250(12) 0.0470(14) -0.0104(10) 0.0277(13) -0.0121(13)
N2 0.0115(13) 0.0222(12) 0.0291(12) 0.0005(9) 0.0050(10) 0.0047(11)
C2 0.0187(17) 0.0232(14) 0.0252(13) 0.0028(10) 0.0095(12) 0.0055(13)
O2 0.0288(14) 0.0258(11) 0.0277(10) 0.0009(8) 0.0118(9) 0.0015(11)
N3 0.0172(14) 0.0193(11) 0.0234(11) -0.0033(9) 0.0055(10) 0.0020(11)
C3 0.0181(17) 0.0235(14) 0.0276(14) 0.0045(11) 0.0057(12) 0.0087(13)
O3 0.0487(19) 0.0302(12) 0.0333(12) 0.0000(9) 0.0112(12) 0.0134(12)
N4 0.0155(14) 0.0187(11) 0.0204(10) -0.0003(8) 0.0064(9) 0.0053(10)
C4 0.0145(16) 0.0179(12) 0.0270(13) 0.0005(10) 0.0048(11) 0.0052(12)
O4 0.052(2) 0.0311(13) 0.0545(16) 0.0089(11) 0.0142(15) 0.0271(14)
C5 0.0144(16) 0.0221(13) 0.0292(14) 0.0043(10) 0.0095(12) 0.0096(13)
O5 0.0402(18) 0.0506(17) 0.0492(15) 0.0298(13) -0.0062(13) -0.0125(14)
C6 0.0143(16) 0.0201(13) 0.0321(14) 0.0006(11) 0.0108(12) 0.0114(13)
O6 0.0175(13) 0.0299(11) 0.0307(11) 0.0035(9) -0.0023(9) -0.0007(10)
C7 0.0128(16) 0.0193(13) 0.0312(14) -0.0001(10) 0.0093(12) 0.0054(12)
O7 0.0384(18) 0.0370(14) 0.0347(12) -0.0084(10) -0.0110(12) 0.0183(13)
C8 0.0168(17) 0.0215(13) 0.0294(14) 0.0008(11) 0.0118(12) 0.0061(13)
O8 0.0294(15) 0.0273(11) 0.0331(11) -0.0100(9) 0.0114(10) 0.0024(11)
C9 0.0246(19) 0.0242(14) 0.0322(15) -0.0069(11) 0.0130(13) 0.0011(14)
C10 0.032(2) 0.0210(14) 0.0420(17) -0.0061(12) 0.0199(15) 0.0005(15)
C11 0.035(2) 0.0204(14) 0.0346(16) 0.0005(11) 0.0175(14) 0.0035(14)
C12 0.0201(18) 0.0282(15) 0.0426(17) 0.0101(13) 0.0130(14) 0.0159(15)
C13 0.0159(16) 0.0253(14) 0.0272(14) 0.0040(11) 0.0082(12) 0.0055(13)
C14 0.0110(16) 0.0296(16) 0.0405(17) 0.0099(13) 0.0029(13) 0.0071(14)
C15 0.0174(17) 0.0311(16) 0.0349(16) 0.0065(12) 0.0046(13) 0.0019(15)
C16 0.0124(16) 0.0227(14) 0.0290(14) -0.0003(11) 0.0079(11) 0.0015(13)
C17 0.0160(17) 0.0210(13) 0.0344(15) -0.0005(11) 0.0099(12) 0.0030(13)
C18 0.0196(18) 0.0216(14) 0.0374(16) 0.0051(12) 0.0149(13) 0.0042(14)
C19 0.029(2) 0.0228(15) 0.0458(18) 0.0069(13) 0.0199(15) 0.0102(15)
C20 0.029(2) 0.0246(15) 0.050(2) 0.0129(14) 0.0172(16) 0.0135(15)
C21 0.033(2) 0.0312(17) 0.0332(16) 0.0073(13) 0.0065(15) 0.0084(16)
C22 0.0221(19) 0.0225(14) 0.0352(15) 0.0030(12) 0.0088(13) 0.0078(14)
C23 0.0182(17) 0.0220(14) 0.0350(15) 0.0052(11) 0.0099(13) 0.0091(13)
C24 0.0195(18) 0.0246(15) 0.0476(19) -0.0016(13) 0.0135(14) 0.0001(14)
C25 0.0155(16) 0.0211(13) 0.0278(14) -0.0001(10) 0.0072(12) 0.0018(13)
C26 0.0146(16) 0.0265(15) 0.0296(14) -0.0042(11) 0.0057(12) 0.0027(13)
C27 0.0227(19) 0.0262(15) 0.0264(14) -0.0048(11) 0.0067(12) 0.0023(14)
C28 0.0189(17) 0.0156(12) 0.0240(13) 0.0009(10) 0.0052(11) 0.0070(12)
C29 0.0179(17) 0.0165(12) 0.0231(12) -0.0002(9) 0.0015(11) 0.0079(12)
C30 0.0173(17) 0.0189(13) 0.0233(13) -0.0012(10) 0.0021(11) 0.0074(12)
C31 0.0139(16) 0.0215(13) 0.0295(14) 0.0030(11) 0.0057(12) 0.0065(13)
C32 0.0149(16) 0.0210(13) 0.0308(14) -0.0012(11) 0.0034(12) 0.0066(13)
C33 0.0206(18) 0.0285(15) 0.0272(14) 0.0041(11) -0.0014(12) 0.0032(14)
C34 0.034(2) 0.0254(15) 0.0338(16) 0.0102(12) -0.0010(15) -0.0002(15)
C35 0.0239(19) 0.0213(14) 0.0312(15) 0.0016(11) 0.0005(13) -0.0001(14)
C36 0.0187(18) 0.0228(14) 0.0331(15) -0.0040(11) 0.0067(13) 0.0071(13)
C37 0.0109(15) 0.0168(12) 0.0223(12) -0.0022(9) 0.0018(10) 0.0054(11)
C38 0.0148(16) 0.0247(14) 0.0255(13) -0.0031(10) 0.0071(11) 0.0095(13)
C39 0.0164(16) 0.0258(14) 0.0237(13) 0.0021(10) 0.0072(11) 0.0055(13)
C40 0.0068(14) 0.0199(12) 0.0236(12) 0.0013(10) 0.0036(10) 0.0060(12)
C41 0.0142(16) 0.0183(12) 0.0227(12) -0.0024(10) 0.0041(11) 0.0035(12)
C42 0.0182(17) 0.0199(13) 0.0219(12) -0.0015(10) 0.0042(11) 0.0010(12)
C43 0.0181(17) 0.0220(13) 0.0248(13) -0.0016(10) 0.0050(11) 0.0040(13)
C44 0.0214(18) 0.0219(14) 0.0279(14) -0.0038(11) 0.0085(12) -0.0005(13)
C45 0.0242(19) 0.0262(15) 0.0234(13) -0.0040(11) 0.0019(12) 0.0030(14)
C46 0.025(2) 0.0279(15) 0.0272(14) -0.0008(11) 0.0005(13) 0.0043(15)
C47 0.0200(18) 0.0212(13) 0.0277(14) -0.0032(10) 0.0040(12) 0.0067(13)
C48 0.0161(16) 0.0222(13) 0.0289(14) 0.0009(11) 0.0087(12) 0.0028(13)
N1A 0.035(2) 0.0380(16) 0.0360(15) 0.0029(12) 0.0008(13) -0.0035(15)
C1A 0.033(2) 0.0340(18) 0.0388(18) 0.0018(14) 0.0077(16) 0.0077(17)
C2A 0.097(5) 0.091(4) 0.034(2) 0.012(2) 0.015(2) 0.061(4)
C1B 0.018(4) 0.054(6) 0.045(5) 0.028(4) 0.006(4) 0.012(5)
N1B 0.045(6) 0.108(8) 0.079(6) 0.064(6) 0.042(5) 0.055(6)
C1B' 0.066(9) 0.029(4) 0.053(6) 0.007(4) 0.027(6) 0.009(5)
N1B' 0.076(10) 0.102(10) 0.127(10) 0.054(8) 0.070(8) 0.052(9)
C2B 0.052(4) 0.078(4) 0.065(3) -0.020(3) 0.020(2) -0.028(3)
C1C 0.045(5) 0.042(4) 0.051(5) -0.009(4) 0.012(4) 0.018(4)
N1C 0.095(12) 0.068(5) 0.057(5) -0.006(4) 0.005(5) 0.040(6)
C2C 0.028(4) 0.049(5) 0.068(7) 0.013(5) 0.005(5) 0.013(4)
N1C' 0.089(19) 0.041(7) 0.086(12) -0.011(7) 0.023(11) 0.007(9)
C1C' 0.045(9) 0.043(7) 0.052(8) -0.003(6) 0.015(7) 0.013(6)
C2C' 0.06(2) 0.100(17) 0.10(2) 0.055(15) 0.057(18) 0.043(15)
N1E 0.041(5) 0.029(3) 0.047(4) 0.004(2) 0.014(3) 0.025(3)
C1E 0.048(7) 0.033(5) 0.043(6) 0.005(5) 0.027(6) 0.001(4)
C2E 0.074(8) 0.060(6) 0.101(7) 0.016(5) 0.043(6) 0.009(6)
C2E' 0.099(10) 0.094(8) 0.131(9) 0.026(7) 0.060(8) -0.012(7)
C1E' 0.068(8) 0.031(5) 0.049(7) 0.001(6) 0.006(6) 0.027(5)
N1E' 0.065(7) 0.051(5) 0.127(8) 0.018(5) 0.006(6) 0.020(5)
N1F 0.079(12) 0.045(5) 0.064(5) 0.013(4) 0.039(5) 0.026(6)
C1F 0.050(11) 0.034(6) 0.061(7) -0.001(5) 0.016(8) 0.010(8)
C2F 0.053(11) 0.033(8) 0.011(4) -0.001(4) -0.005(4) 0.007(7)
N1F' 0.063(10) 0.046(5) 0.029(4) 0.004(3) 0.010(4) 0.029(6)
C1F' 0.029(7) 0.018(5) 0.029(4) -0.002(3) 0.001(5) 0.015(5)
C2F' 0.016(7) 0.024(8) 0.088(14) 0.007(7) 0.013(8) 0.016(7)
N1D 0.021(2) 0.029(2) 0.032(2) -0.0087(18) 0.0043(17) 0.0055(19)
C1D 0.034(3) 0.020(3) 0.032(3) -0.0006(19) 0.012(2) 0.010(2)
C2D 0.102(6) 0.060(4) 0.029(2) -0.002(2) 0.002(3) -0.014(4)
N1D' 0.009(8) 0.011(8) 0.008(8) 0.000(4) 0.004(4) 0.001(4)
C1D' 0.019(13) 0.019(14) 0.027(13) 0.009(9) -0.003(8) 0.010(9)
C2D' 0.058(18) 0.058(18) 0.048(16) 0.002(9) 0.018(10) 0.011(10)

loop_
_atom_type_symbol
_atom_type_description
_atom_type_scat_dispersion_real
_atom_type_scat_dispersion_imag
_atom_type_scat_source
C C 0.0033 0.0016 'International Tables Vol C Tables 4.2.6.8 and 6.1.1.4'
H H 0.0000 0.0000 'International Tables Vol C Tables 4.2.6.8 and 6.1.1.4'
N N 0.0061 0.0033 'International Tables Vol C Tables 4.2.6.8 and 6.1.1.4'
O O 0.0106 0.0060 'International Tables Vol C Tables 4.2.6.8 and 6.1.1.4'

loop_
_geom_angle_atom_site_label_1
_geom_angle_atom_site_label_2
_geom_angle_atom_site_label_3
_geom_angle
C4 N1 C1 110.9(2)
C2 C1 N1 106.1(3)
C2 C1 C41 131.8(3)
N1 C1 C41 122.1(3)
C13 N2 C16 109.9(3)
C1 C2 C3 108.3(3)
C28 N3 C25 110.9(2)
C4 C3 C2 107.9(3)
C37 N4 C40 109.5(3)
C3 C4 N1 106.7(3)
C3 C4 C5 131.1(3)
N1 C4 C5 122.1(3)
C13 C5 C4 110.0(3)
C13 C5 C12 108.6(3)
C4 C5 C12 109.1(3)
C13 C5 C6 112.7(2)
C4 C5 C6 109.7(2)
C12 C5 C6 106.7(3)
C7 C6 C11 119.1(3)
C7 C6 C5 122.3(2)
C11 C6 C5 118.2(3)
C6 C7 C8 119.9(3)
O2 C8 C7 121.1(2)
O2 C8 C9 117.6(3)
C7 C8 C9 121.3(3)
C10 C9 C8 118.3(3)
O1 C10 C11 122.3(3)
O1 C10 C9 116.5(3)
C11 C10 C9 121.2(3)
C10 C11 C6 120.2(3)
C14 C13 N2 107.0(3)
C14 C13 C5 129.5(3)
N2 C13 C5 123.5(3)
C13 C14 C15 107.7(3)
C16 C15 C14 108.0(3)
C15 C16 N2 107.4(3)
C15 C16 C17 129.9(3)
N2 C16 C17 122.7(3)
C25 C17 C16 111.1(2)
C25 C17 C24 108.9(3)
C16 C17 C24 108.0(3)
C25 C17 C18 108.5(3)
C16 C17 C18 112.2(3)
C24 C17 C18 108.0(2)
C23 C18 C19 119.8(3)
C23 C18 C17 122.5(3)
C19 C18 C17 117.7(3)
C20 C19 C18 119.6(4)
C21 C20 C19 121.6(4)
C21 C20 O4 117.3(3)
C19 C20 O4 121.0(4)
C20 C21 C22 118.4(3)
O3 C22 C21 121.4(3)
O3 C22 C23 117.7(3)
C21 C22 C23 121.0(3)
C18 C23 C22 119.5(3)
C26 C25 N3 106.9(3)
C26 C25 C17 131.4(3)
N3 C25 C17 121.5(3)
C25 C26 C27 107.8(3)
C28 C27 C26 107.8(3)
N3 C28 C27 106.5(3)
N3 C28 C29 123.8(2)
C27 C28 C29 129.7(3)
C28 C29 C37 109.3(3)
C28 C29 C36 109.6(2)
C37 C29 C36 109.4(3)
C28 C29 C30 112.3(3)
C37 C29 C30 110.4(2)
C36 C29 C30 105.8(3)
C31 C30 C35 119.6(3)
C31 C30 C29 119.5(3)
C35 C30 C29 120.6(2)
C32 C31 C30 120.0(3)
O6 C32 C33 121.4(3)
O6 C32 C31 117.3(3)
C33 C32 C31 121.3(3)
C34 C33 C32 118.1(3)
O5 C34 C33 117.5(3)
O5 C34 C35 120.4(3)
C33 C34 C35 122.1(3)
C34 C35 C30 118.9(3)
C38 C37 N4 107.3(2)
C38 C37 C29 130.6(3)
N4 C37 C29 122.1(3)
C37 C38 C39 108.0(3)
C40 C39 C38 108.1(3)
C39 C40 N4 107.0(3)
C39 C40 C41 130.5(3)
N4 C40 C41 122.4(3)
C1 C41 C40 109.8(2)
C1 C41 C42 110.2(3)
C40 C41 C42 113.1(2)
C1 C41 C48 109.4(3)
C40 C41 C48 107.2(3)
C42 C41 C48 107.0(2)
C47 C42 C43 119.8(3)
C47 C42 C41 123.3(3)
C43 C42 C41 116.7(3)
C44 C43 C42 120.2(3)
O8 C44 C43 117.5(3)
O8 C44 C45 121.9(3)
C43 C44 C45 120.6(3)
C46 C45 C44 119.0(3)
O7 C46 C45 116.7(3)
O7 C46 C47 122.4(3)
C45 C46 C47 121.0(3)
C42 C47 C46 119.5(3)
N1A C1A C2A 179.2(5)
N1B C1B C2B 175.2(11)
N1B' C1B' C2B 168.0(11)
C1B C2B C1B' 30.1(5)
N1C C1C C2C 178.9(15)
N1C' C1C' C2C' 176(2)
N1E C1E C2E 171(2)
N1E' C1E' C2E' 169(2)
N1F C1F C2F 174(2)
N1F' C1F' C2F' 176.7(19)
N1D C1D C2D 178.0(8)
N1D' C1D' C2D' 151(6)

loop_
_geom_bond_atom_site_label_1
_geom_bond_atom_site_label_2
_geom_bond_distance
N1 C4 1.373(4)
N1 C1 1.383(4)
C1 C2 1.373(4)
C1 C41 1.502(5)
O1 C10 1.370(4)
N2 C13 1.378(5)
N2 C16 1.380(4)
C2 C3 1.417(5)
O2 C8 1.371(4)
N3 C28 1.369(5)
N3 C25 1.372(4)
C3 C4 1.372(4)
O3 C22 1.376(5)
N4 C37 1.380(4)
N4 C40 1.381(3)
C4 C5 1.514(5)
O4 C20 1.393(5)
C5 C13 1.510(4)
C5 C12 1.535(5)
C5 C6 1.541(4)
O5 C34 1.379(4)
C6 C7 1.387(4)
C6 C11 1.399(4)
O6 C32 1.371(3)
C7 C8 1.389(4)
O7 C46 1.365(5)
C8 C9 1.390(4)
O8 C44 1.364(4)
C9 C10 1.388(5)
C10 C11 1.382(5)
C13 C14 1.372(4)
C14 C15 1.420(5)
C15 C16 1.358(5)
C16 C17 1.522(5)
C17 C25 1.517(5)
C17 C24 1.544(4)
C17 C18 1.544(4)
C18 C23 1.384(5)
C18 C19 1.385(5)
C19 C20 1.380(5)
C20 C21 1.377(6)
C21 C22 1.385(6)
C22 C23 1.392(4)
C25 C26 1.371(5)
C26 C27 1.416(5)
C27 C28 1.381(4)
C28 C29 1.510(5)
C29 C37 1.516(4)
C29 C36 1.532(5)
C29 C30 1.547(4)
C30 C31 1.390(4)
C30 C35 1.397(4)
C31 C32 1.385(4)
C32 C33 1.384(4)
C33 C34 1.382(4)
C34 C35 1.389(4)
C37 C38 1.363(4)
C38 C39 1.409(4)
C39 C40 1.367(5)
C40 C41 1.523(4)
C41 C42 1.543(4)
C41 C48 1.548(4)
C42 C47 1.385(5)
C42 C43 1.396(5)
C43 C44 1.389(4)
C44 C45 1.390(5)
C45 C46 1.388(5)
C46 C47 1.403(4)
N1A C1A 1.129(4)
C1A C2A 1.460(5)
C1B N1B 1.158(14)
C1B C2B 1.370(15)
C1B' N1B' 1.119(19)
C1B' C2B 1.601(19)
C1C N1C 1.169(15)
C1C C2C 1.442(14)
N1C' C1C' 1.12(3)
C1C' C2C' 1.44(3)
N1E C1E 0.953(18)
C1E C2E 1.60(2)
C2E' C1E' 1.585(5)
C1E' N1E' 1.133(5)
N1F C1F 1.14(2)
C1F C2F 1.53(3)
N1F' C1F' 1.142(17)
C1F' C2F' 1.40(3)
N1D C1D 1.155(10)
C1D C2D 1.458(8)
N1D' C1D' 0.92(7)
C1D' C2D' 1.67(7)

loop_
_geom_torsion_atom_site_label_1
_geom_torsion_atom_site_label_2
_geom_torsion_atom_site_label_3
_geom_torsion_atom_site_label_4
_geom_torsion
C4 N1 C1 C2 1.9(3)
C4 N1 C1 C41 -176.5(2)
N1 C1 C2 C3 -0.8(3)
C41 C1 C2 C3 177.4(3)
C1 C2 C3 C4 -0.5(3)
C2 C3 C4 N1 1.6(3)
C2 C3 C4 C5 -177.1(3)
C1 N1 C4 C3 -2.2(3)
C1 N1 C4 C5 176.7(3)
C3 C4 C5 C13 -101.6(4)
N1 C4 C5 C13 79.9(3)
C3 C4 C5 C12 17.4(4)
N1 C4 C5 C12 -161.1(3)
C3 C4 C5 C6 133.9(3)
N1 C4 C5 C6 -44.6(4)
C13 C5 C6 C7 20.8(5)
C4 C5 C6 C7 143.6(3)
C12 C5 C6 C7 -98.3(4)
C13 C5 C6 C11 -166.1(3)
C4 C5 C6 C11 -43.3(4)
C12 C5 C6 C11 74.8(4)
C11 C6 C7 C8 1.9(6)
C5 C6 C7 C8 175.0(3)
C6 C7 C8 O2 177.7(3)
C6 C7 C8 C9 -2.1(6)
O2 C8 C9 C10 -179.4(4)
C7 C8 C9 C10 0.4(6)
C8 C9 C10 O1 -177.6(4)
C8 C9 C10 C11 1.4(6)
O1 C10 C11 C6 177.4(4)
C9 C10 C11 C6 -1.6(6)
C7 C6 C11 C10 -0.1(6)
C5 C6 C11 C10 -173.4(4)
C16 N2 C13 C14 1.2(4)
C16 N2 C13 C5 -179.8(3)
C4 C5 C13 C14 113.1(4)
C12 C5 C13 C14 -6.3(5)
C6 C5 C13 C14 -124.2(4)
C4 C5 C13 N2 -65.6(4)
C12 C5 C13 N2 175.0(3)
C6 C5 C13 N2 57.1(4)
N2 C13 C14 C15 -0.3(4)
C5 C13 C14 C15 -179.2(3)
C13 C14 C15 C16 -0.7(4)
C14 C15 C16 N2 1.4(4)
C14 C15 C16 C17 -176.8(3)
C13 N2 C16 C15 -1.7(4)
C13 N2 C16 C17 176.7(3)
C15 C16 C17 C25 -116.9(4)
N2 C16 C17 C25 65.1(4)
C15 C16 C17 C24 2.4(5)
N2 C16 C17 C24 -175.5(3)
C15 C16 C17 C18 121.4(4)
N2 C16 C17 C18 -56.5(4)
C25 C17 C18 C23 -138.0(3)
C16 C17 C18 C23 -14.9(4)
C24 C17 C18 C23 104.1(4)
C25 C17 C18 C19 43.4(4)
C16 C17 C18 C19 166.5(3)
C24 C17 C18 C19 -74.5(4)
C23 C18 C19 C20 3.2(5)
C17 C18 C19 C20 -178.2(3)
C18 C19 C20 C21 -0.2(5)
C18 C19 C20 O4 177.8(3)
C19 C20 C21 C22 -1.7(6)
O4 C20 C21 C22 -179.8(3)
C20 C21 C22 O3 -179.1(3)
C20 C21 C22 C23 0.7(5)
C19 C18 C23 C22 -4.2(5)
C17 C18 C23 C22 177.2(3)
O3 C22 C23 C18 -178.0(3)
C21 C22 C23 C18 2.3(5)
C28 N3 C25 C26 1.8(3)
C28 N3 C25 C17 -174.5(3)
C16 C17 C25 C26 107.9(4)
C24 C17 C25 C26 -10.9(5)
C18 C17 C25 C26 -128.3(4)
C16 C17 C25 N3 -76.8(4)
C24 C17 C25 N3 164.4(3)
C18 C17 C25 N3 47.0(4)
N3 C25 C26 C27 -0.7(4)
C17 C25 C26 C27 175.1(3)
C25 C26 C27 C28 -0.6(4)
C25 N3 C28 C27 -2.2(3)
C25 N3 C28 C29 -179.9(3)
C26 C27 C28 N3 1.6(3)
C26 C27 C28 C29 179.2(3)
N3 C28 C29 C37 76.8(3)
C27 C28 C29 C37 -100.4(4)
N3 C28 C29 C36 -163.3(3)
C27 C28 C29 C36 19.5(4)
N3 C28 C29 C30 -46.0(4)
C27 C28 C29 C30 136.8(3)
C28 C29 C30 C31 153.7(3)
C37 C29 C30 C31 31.5(4)
C36 C29 C30 C31 -86.8(4)
C28 C29 C30 C35 -32.4(5)
C37 C29 C30 C35 -154.6(3)
C36 C29 C30 C35 87.1(4)
C35 C30 C31 C32 1.7(6)
C29 C30 C31 C32 175.7(3)
C30 C31 C32 O6 177.2(3)
C30 C31 C32 C33 -2.9(6)
O6 C32 C33 C34 -178.8(4)
C31 C32 C33 C34 1.3(6)
C32 C33 C34 O5 -179.4(4)
C32 C33 C34 C35 1.6(7)
O5 C34 C35 C30 178.3(4)
C33 C34 C35 C30 -2.7(7)
C31 C30 C35 C34 1.0(6)
C29 C30 C35 C34 -172.9(4)
C40 N4 C37 C38 2.4(3)
C40 N4 C37 C29 -177.1(2)
C28 C29 C37 C38 107.2(4)
C36 C29 C37 C38 -12.8(4)
C30 C29 C37 C38 -128.9(3)
C28 C29 C37 N4 -73.5(3)
C36 C29 C37 N4 166.5(3)
C30 C29 C37 N4 50.4(4)
N4 C37 C38 C39 -1.7(3)
C29 C37 C38 C39 177.7(3)
C37 C38 C39 C40 0.4(4)
C38 C39 C40 N4 1.0(3)
C38 C39 C40 C41 178.5(3)
C37 N4 C40 C39 -2.1(3)
C37 N4 C40 C41 -179.9(3)
C2 C1 C41 C40 103.6(3)
N1 C1 C41 C40 -78.5(3)
C2 C1 C41 C42 -131.2(3)
N1 C1 C41 C42 46.8(3)
C2 C1 C41 C48 -13.8(4)
N1 C1 C41 C48 164.1(3)
C39 C40 C41 C1 -107.4(4)
N4 C40 C41 C1 69.8(3)
C39 C40 C41 C42 129.1(3)
N4 C40 C41 C42 -53.8(4)
C39 C40 C41 C48 11.4(4)
N4 C40 C41 C48 -171.5(3)
C1 C41 C42 C47 -141.3(3)
C40 C41 C42 C47 -18.0(4)
C48 C41 C42 C47 99.8(3)
C1 C41 C42 C43 43.7(3)
C40 C41 C42 C43 167.0(3)
C48 C41 C42 C43 -75.1(4)
C47 C42 C43 C44 0.4(5)
C41 C42 C43 C44 175.5(3)
C42 C43 C44 O8 -179.3(3)
C42 C43 C44 C45 0.3(5)
O8 C44 C45 C46 179.3(3)
C43 C44 C45 C46 -0.3(5)
C44 C45 C46 O7 179.3(3)
C44 C45 C46 C47 -0.4(5)
C43 C42 C47 C46 -1.1(5)
C41 C42 C47 C46 -175.9(3)
O7 C46 C47 C42 -178.6(3)
C45 C46 C47 C42 1.1(5)
N1B C1B C2B C1B' 136(12)
N1B' C1B' C2B C1B 121(7)
